data_2007173
loop_
_publ_author_name
'Breu, Josef'
'Range, Klaus-J\"urgen'
'Weber, Andreas'
'Sauer, J\"urgen'

_publ_section_title
;
 Nonstereospecific 1,3-Dipolar Cycloaddition Reactions of Azomethine
 Ylides: Proof of the Structures for Four Diastereoisomeric [3+2]
 Cycloadducts
;
_journal_issue 4
_journal_name_full 'Acta Crystallographica Section C'
_journal_page_first 509
_journal_page_last 513
_journal_paper_doi 10.1107/S010827019701439X
_journal_volume 54
_journal_year 1998
_chemical_formula_moiety 'C29 H33 N5'
_chemical_formula_sum 'C29 H33 N5'
_chemical_formula_weight 451.61
_chemical_name_systematic
;r-5-dimethylamino-1,1,c-6-trimethyl-2,t-6a-di-p-tolyl-1,1a,5,6,6a,6b-hexahydro-
cis-1a-transoid-6a,6b-3,3a-diaza-cyclopro-pa[e]indene-4,4-dicarbonitrile
;
_space_group_IT_number 14
_symmetry_cell_setting monoclinic
_symmetry_space_group_name_Hall '-P 2ybc'
_symmetry_space_group_name_H-M 'P 1 21/c 1'
_cell_angle_alpha 90
_cell_angle_beta 134.282(9)
_cell_angle_gamma 90
_cell_formula_units_Z 4
_cell_length_a 16.246(3)
_cell_length_b 10.8936(8)
_cell_length_c 20.173(3)
_cell_measurement_reflns_used 1612
_cell_measurement_temperature 200
_cell_measurement_theta_max 23.78
_cell_measurement_theta_min 2.03
_cell_volume 2555.9(7)
_computing_molecular_graphics 'PLATON (Spek, 1990)'
_computing_publication_material PLATON
_computing_structure_refinement 'SHELXL93 (Sheldrick, 1993)'
_computing_structure_solution 'SIR92 (Altomare, Cascarano, Giacovazzo & Guagliardi, 1993)'
_diffrn_ambient_temperature 200
_diffrn_measurement_device_type 'STOE IPDS'
_diffrn_measurement_method rotation
_diffrn_radiation_monochromator graphite
_diffrn_radiation_source 'fine-focus sealed tube'
_diffrn_radiation_type 'Mo K\a'
_diffrn_radiation_wavelength 0.71069
_diffrn_reflns_av_R_equivalents 0.0505
_diffrn_reflns_av_sigmaI/netI 0.0463
_diffrn_reflns_limit_h_max 17
_diffrn_reflns_limit_h_min -8
_diffrn_reflns_limit_k_max 12
_diffrn_reflns_limit_k_min -11
_diffrn_reflns_limit_l_max 21
_diffrn_reflns_limit_l_min -22
_diffrn_reflns_number 6868
_diffrn_reflns_reduction_process
;
 ?
;
_diffrn_reflns_theta_max 23.78
_diffrn_reflns_theta_min 2.03
_exptl_absorpt_coefficient_mu 0.07
_exptl_absorpt_correction_type none
_exptl_crystal_colour transparent
_exptl_crystal_density_diffrn 1.174
_exptl_crystal_density_meas ?
_exptl_crystal_description lath
_exptl_crystal_F_000 968
_exptl_crystal_size_max 0.72
_exptl_crystal_size_mid 0.30
_exptl_crystal_size_min 0.15
_refine_diff_density_max 0.161
_refine_diff_density_min -0.173
_refine_ls_extinction_method none
_refine_ls_goodness_of_fit_all 0.965
_refine_ls_goodness_of_fit_obs 1.073
_refine_ls_hydrogen_treatment constr
_refine_ls_matrix_type full
_refine_ls_number_constraints 0
_refine_ls_number_parameters 314
_refine_ls_number_reflns 3167
_refine_ls_number_restraints 0
_refine_ls_restrained_S_all 0.965
_refine_ls_restrained_S_obs 1.073
_refine_ls_R_factor_all 0.0656
_refine_ls_R_factor_obs .0480
_refine_ls_shift/esd_max 0.000
_refine_ls_shift/esd_mean 0.000
_refine_ls_structure_factor_coef Fsqd
_refine_ls_weighting_details 'w= 1/[\s^2^(Fo^2^)+(0.0944P)^2^]  where P=(Fo^2^+2Fc^2^)/3'
_refine_ls_weighting_scheme calc
_refine_ls_wR_factor_all 0.1343
_refine_ls_wR_factor_obs .1252
_reflns_number_gt 2311
_reflns_number_total 3167
_reflns_threshold_expression I>2sigma(I)
_cod_data_source_file jz1241.cif
_cod_data_source_block IIIb
_cod_depositor_comments
;
The following automatic conversions were performed:
'_symmetry_cell_setting' value 'Monoclinic' changed to 'monoclinic'
according to '/home/saulius/struct/CIF-dictionaries/cif_core.dic'
dictionary named 'cif_core.dic' version 2.4.1 from 2010-06-29.

Automatic conversion script
Id: cif_fix_enum 1527 2010-12-29 10:47:43Z saulius 

The following automatic conversions were performed:

'_exptl_crystal_density_meas' value 'not measured' was changed to '?'
- the value is perceived as not measured.

Automatic conversion script
Id: cif_fix_values 3008 2015-01-20 13:52:24Z robertas 

The following automatic conversions were performed:

'_refine_ls_weighting_scheme' value 'calc w=
1/[\s^2^(Fo^2^)+(0.0944P)^2^] where P=(Fo^2^+2Fc^2^)/3' was changed
to 'calc'. New tag '_refine_ls_weighting_details' was created. The
value of the new tag was set to 'w= 1/[\s^2^(Fo^2^)+(0.0944P)^2^]
where P=(Fo^2^+2Fc^2^)/3'.

Automatic conversion script
Id: cif_fix_values 3143 2015-03-26 13:38:13Z robertas 
;
_cod_original_sg_symbol_H-M 'P 21/c'
_cod_database_code 2007173

loop_
_symmetry_equiv_pos_as_xyz
x,y,z
-x,1/2+y,1/2-z
-x,-y,-z
x,1/2-y,1/2+z

loop_
_atom_site_aniso_label
_atom_site_aniso_U_11
_atom_site_aniso_U_22
_atom_site_aniso_U_33
_atom_site_aniso_U_12
_atom_site_aniso_U_13
_atom_site_aniso_U_23
N3 .062(2) .0319(11) .0723(13) -.0007(10) .0491(12) -.0010(9)
N5 .051(2) .0754(14) .0411(12) -.0068(12) .0327(11) -.0076(9)
N12 .0416(14) .0286(8) .0385(9) -.0033(8) .0301(9) -.0003(7)
N13 .0417(13) .0279(8) .0340(8) -.0063(8) .0290(8) -.0034(6)
N44 .0398(14) .0375(9) .0504(10) -.0032(9) .0337(10) -.0042(8)
C1 .045(2) .0295(10) .0346(10) -.0035(9) .0298(11) -.0026(8)
C2 .045(2) .0323(12) .0443(12) -.0051(10) .0330(11) -.0055(9)
C4 .040(2) .0438(12) .0367(12) -.0051(10) .0291(11) -.0039(9)
C6 .046(2) .0357(11) .0397(11) -.0008(10) .0321(11) -.0029(8)
C7 .067(2) .0446(13) .0572(14) -.0053(12) .0500(14) -.0095(10)
C8 .049(2) .0476(13) .0484(13) .0044(12) .0343(12) .0029(10)
C11 .044(2) .0307(11) .0355(11) .0002(10) .0290(10) .0013(8)
C14 .036(2) .0248(10) .0318(10) -.0046(9) .0227(10) -.0032(7)
C15 .041(2) .0307(10) .0318(10) -.0031(9) .0248(10) -.0023(7)
C16 .045(2) .0352(11) .0322(10) -.0008(10) .0275(10) .0010(8)
C21 .045(2) .0325(11) .0397(11) .0007(10) .0311(11) .0046(8)
C22 .056(2) .0354(11) .0461(12) .0008(10) .0386(12) .0010(9)
C23 .055(2) .0469(13) .0509(12) .0035(12) .0429(13) .0068(10)
C24 .046(2) .0407(12) .0457(12) -.0054(11) .0314(12) .0050(9)
C25 .074(2) .0370(12) .0578(14) -.0137(12) .0511(15) -.0074(10)
C26 .075(2) .0360(12) .0592(14) -.0084(12) .0552(15) -.0064(10)
C27 .064(2) .057(2) .068(2) -.0148(14) .049(2) .0014(12)
C31 .038(2) .0312(10) .0340(10) -.0005(9) .0271(10) -.0014(7)
C32 .043(2) .0333(11) .0340(10) -.0004(10) .0259(10) -.0028(8)
C33 .053(2) .0286(11) .0446(12) -.0017(10) .0354(12) -.0031(8)
C34 .054(2) .0345(11) .0418(12) .0092(10) .0358(12) .0063(9)
C35 .047(2) .0409(12) .0361(11) .0037(11) .0265(11) .0022(9)
C36 .043(2) .0343(11) .0365(11) -.0020(10) .0265(11) -.0013(8)
C37 .076(2) .0365(13) .0538(14) .0154(12) .0395(14) .0094(10)
C41 .043(2) .0409(12) .0374(11) .0041(11) .0247(11) .0033(9)
C42 .036(2) .0269(10) .0344(10) -.0021(9) .0230(10) -.0003(8)
C43 .036(2) .0330(10) .0372(11) -.0016(10) .0269(10) .0010(8)
C45 .044(2) .0538(14) .067(2) -.0048(12) .0407(14) -.0044(11)
C46 .062(2) .067(2) .066(2) -.0089(15) .053(2) -.0167(12)

loop_
_atom_site_label
_atom_site_fract_x
_atom_site_fract_y
_atom_site_fract_z
_atom_site_U_iso_or_equiv
_atom_site_thermal_displace_type
_atom_site_occupancy
N3 .0833(2) .4933(2) .42345(15) .0534(9) Uani 1.000
N5 .3308(2) .2903(2) .66993(14) .0553(9) Uani 1.000
N12 .2545(2) .31902(14) .43583(11) .0343(6) Uani 1.000
N13 .2184(2) .22372(14) .45599(10) .0322(6) Uani 1.000
N44 -.0190(2) .2330(2) .44140(12) .0406(6) Uani 1.000
C1 .1684(2) .2723(2) .48908(13) .0345(8) Uani 1.000
C2 .1196(2) .3971(2) .45172(14) .0389(9) Uani 1.000
C4 .2606(2) .2827(2) .59189(14) .0381(9) Uani 1.000
C6 .2472(2) .0850(2) .32986(14) .0385(8) Uani 1.000
C7 .2247(3) .0102(2) .2550(2) .0502(9) Uani 1.000
C8 .3694(3) .0748(2) .42222(15) .0481(9) Uani 1.000
C11 .2426(2) .3116(2) .36636(13) .0356(8) Uani 1.000
C14 .1545(2) .1110(2) .39856(13) .0317(8) Uani 1.000
C15 .1468(2) .1019(2) .31929(13) .0351(8) Uani 1.000
C16 .1870(2) .2084(2) .29998(13) .0370(8) Uani 1.000
C21 .2923(2) .4149(2) .35559(14) .0377(8) Uani 1.000
C22 .3159(3) .4042(2) .30253(15) .0431(9) Uani 1.000
C23 .3657(3) .5001(2) .2959(2) .0455(9) Uani 1.000
C24 .3922(3) .6099(2) .34174(15) .0447(9) Uani 1.000
C25 .3665(3) .6211(2) .3935(2) .0516(9) Uani 1.000
C26 .3165(3) .5260(2) .4004(2) .0491(9) Uani 1.000
C27 .4490(3) .7133(2) .3357(2) .0603(12) Uani 1.000
C31 .2151(2) -.0031(2) .46026(13) .0326(8) Uani 1.000
C32 .1640(2) -.1172(2) .42133(14) .0377(8) Uani 1.000
C33 .2156(2) -.2237(2) .47210(14) .0409(9) Uani 1.000
C34 .3197(2) -.2218(2) .56361(14) .0413(9) Uani 1.000
C35 .3706(3) -.1079(2) .60259(14) .0436(9) Uani 1.000
C36 .3188(2) -.0007(2) .55201(14) .0391(8) Uani 1.000
C37 .3767(3) -.3389(2) .6187(2) .0607(9) Uani 1.000
C41 -.0422(2) .2164(2) .28318(14) .0435(9) Uani 1.000
C42 .0369(2) .1293(2) .36572(13) .0339(8) Uani 1.000
C43 .0720(2) .1785(2) .45408(13) .0342(8) Uani 1.000
C45 -.1130(3) .1455(2) .3995(2) .0532(11) Uani 1.000
C46 .0214(3) .2762(3) .5286(2) .0574(12) Uani 1.000
H7A .2368(17) -.0771(3) .2713(7) .0750 Uiso 1.000
H7B .2777(11) .0363(12) .2497(9) .0750 Uiso 1.000
H7C .1453(5) .0231(14) .1957(3) .0750 Uiso 1.000
H8A .4215(3) .1034(15) .4166(3) .0720 Uiso 1.000
H8B .3867(5) -.0110(3) .4426(6) .0720 Uiso 1.000
H8C .3796(4) .1254(13) .4677(3) .0720 Uiso 1.000
H15 .0742(2) .0630(2) .26222(13) .0420 Uiso 1.000
H16 .1370(2) .2307(2) .23338(13) .0450 Uiso 1.000
H22 .2978(3) .3301(2) .26989(15) .0520 Uiso 1.000
H23 .3821(3) .4903(2) .2592(2) .0550 Uiso 1.000
H25 .3836(3) .6958(2) .4253(2) .0620 Uiso 1.000
H26 .2985(3) .5365(2) .4359(2) .0590 Uiso 1.000
H27A .4363(15) .7016(10) .2810(8) .0900 Uiso 1.000
H27B .5317(4) .7135(11) .3914(7) .0900 Uiso 1.000
H27C .4156(12) .7919(3) .3307(13) .0900 Uiso 1.000
H32 .0922(2) -.1216(2) .35863(14) .0450 Uiso 1.000
H33 .1787(2) -.3002(2) .44355(14) .0490 Uiso 1.000
H35 .4424(3) -.1037(2) .66530(14) .0520 Uiso 1.000
H36 .3552(2) .0759(2) .58081(14) .0460 Uiso 1.000
H37A .3951(18) -.3902(10) .5906(10) .0910 Uiso 1.000
H37B .3243(8) -.3835(10) .6187(13) .0910 Uiso 1.000
H37C .4475(11) -.3189(2) .6825(5) .0910 Uiso 1.000
H41A -.1061(8) .2414(13) .2758(7) .0650 Uiso 1.000
H41B -.0724(13) .1745(6) .2269(3) .0650 Uiso 1.000
H41C .0013(4) .2892(8) .2939(6) .0650 Uiso 1.000
H42 -.0019(2) .0479(2) .34920(13) .0410 Uiso 1.000
H43 .1072(2) .1102(2) .50001(13) .0410 Uiso 1.000
H45A -.1744(7) .1854(5) .3903(11) .0800 Uiso 1.000
H45B -.0841(4) .0746(8) .4405(6) .0800 Uiso 1.000
H45C -.1433(10) .1182(12) .3396(6) .0800 Uiso 1.000
H46A -.0436(4) .3090(18) .5174(3) .0860 Uiso 1.000
H46B .0789(13) .3408(14) .5545(7) .0860 Uiso 1.000
H46C .0560(17) .2077(5) .5724(5) .0860 Uiso 1.000

loop_
_atom_type_symbol
_atom_type_description
_atom_type_scat_dispersion_real
_atom_type_scat_dispersion_imag
_atom_type_scat_source
N N 0.0061 0.0033 'International Tables Vol C Tables 4.2.6.8 and 6.1.1.4'
H H 0.0000 0.0000 'International Tables Vol C Tables 4.2.6.8 and 6.1.1.4'
C C 0.0033 0.0016 'International Tables Vol C Tables 4.2.6.8 and 6.1.1.4'

loop_
_geom_angle_atom_site_label_1
_geom_angle_atom_site_label_2
_geom_angle_atom_site_label_3
_geom_angle
_geom_angle_publ_flag
N13 N12 C11 120.27(18) no
N12 N13 C1 110.26(19) no
N12 N13 C14 126.4(2) no
C1 N13 C14 110.1(3) no
C43 N44 C45 111.2(2) no
C43 N44 C46 112.1(3) no
C45 N44 C46 108.4(3) no
N13 C1 C2 111.6(2) no
N13 C1 C4 108.9(3) no
N13 C1 C43 104.91(19) no
C2 C1 C4 107.34(18) no
C2 C1 C43 110.9(2) no
C4 C1 C43 113.2(2) no
N3 C2 C1 179.2(4) no
N5 C4 C1 179.8(4) no
C7 C6 C8 112.7(3) no
C7 C6 C15 116.2(3) no
C7 C6 C16 116.05(19) no
C8 C6 C15 123.3(3) no
C8 C6 C16 119.00(19) no
C15 C6 C16 60.0(2) no
N12 C11 C16 124.8(3) no
N12 C11 C21 115.5(2) no
C16 C11 C21 119.6(2) no
N13 C14 C15 111.8(2) no
N13 C14 C31 109.32(16) no
N13 C14 C42 102.0(2) no
C15 C14 C31 109.6(2) no
C15 C14 C42 113.03(19) no
C31 C14 C42 110.8(3) no
C6 C15 C14 125.2(2) no
C6 C15 C16 60.5(2) no
C14 C15 C16 119.30(19) no
C6 C16 C11 119.81(19) no
C6 C16 C15 59.5(2) no
C11 C16 C15 116.8(2) no
C11 C21 C22 121.8(2) no
C11 C21 C26 119.9(3) no
C22 C21 C26 118.3(3) no
C21 C22 C23 120.8(3) no
C22 C23 C24 121.2(4) no
C23 C24 C25 117.8(4) no
C23 C24 C27 120.8(4) no
C25 C24 C27 121.4(2) no
C24 C25 C26 121.4(3) no
C21 C26 C25 120.4(4) no
C14 C31 C32 118.25(18) no
C14 C31 C36 124.3(2) no
C32 C31 C36 117.5(2) no
C31 C32 C33 121.2(2) no
C32 C33 C34 121.5(2) no
C33 C34 C35 117.3(2) no
C33 C34 C37 121.3(2) no
C35 C34 C37 121.4(2) no
C34 C35 C36 121.4(2) no
C31 C36 C35 121.1(2) no
C14 C42 C41 113.4(3) no
C14 C42 C43 101.7(2) no
C41 C42 C43 113.3(2) no
N44 C43 C1 113.0(2) no
N44 C43 C42 115.7(2) no
C1 C43 C42 101.2(2) no
C6 C7 H7A 109.5(10) no
C6 C7 H7B 109.4(8) no
C6 C7 H7C 109.6(8) no
H7A C7 H7B 109(2) no
H7A C7 H7C 109.5(14) no
H7B C7 H7C 109.4(10) no
C6 C8 H8A 109.5(4) no
C6 C8 H8B 109.5(6) no
C6 C8 H8C 109.4(6) no
H8A C8 H8B 109.5(12) no
H8A C8 H8C 109.5(10) no
H8B C8 H8C 109.4(9) no
C6 C15 H15 113.7(3) no
C14 C15 H15 113.8(4) no
C16 C15 H15 113.8(2) no
C6 C16 H16 116.3(3) no
C11 C16 H16 116.2(2) no
C15 C16 H16 116.2(3) no
C21 C22 H22 119.6(5) no
C23 C22 H22 119.6(5) no
C22 C23 H23 119.4(3) no
C24 C23 H23 119.4(4) no
C24 C25 H25 119.2(5) no
C26 C25 H25 119.3(6) no
C21 C26 H26 119.8(4) no
C25 C26 H26 119.8(3) no
C24 C27 H27A 109.5(10) no
C24 C27 H27B 109.5(7) no
C24 C27 H27C 109.5(15) no
H27A C27 H27B 109.5(16) no
H27A C27 H27C 109.4(14) no
H27B C27 H27C 109.5(14) no
C31 C32 H32 119.3(2) no
C33 C32 H32 119.4(3) no
C32 C33 H33 119.3(3) no
C34 C33 H33 119.2(2) no
C34 C35 H35 119.2(2) no
C36 C35 H35 119.4(3) no
C31 C36 H36 119.4(2) no
C35 C36 H36 119.4(3) no
C34 C37 H37A 109.5(8) no
C34 C37 H37B 109.4(10) no
C34 C37 H37C 109.5(3) no
H37A C37 H37B 109.5(17) no
H37A C37 H37C 109.5(16) no
H37B C37 H37C 109.5(15) no
C42 C41 H41A 109.5(8) no
C42 C41 H41B 109.5(5) no
C42 C41 H41C 109.5(6) no
H41A C41 H41B 109.5(13) no
H41A C41 H41C 109.5(10) no
H41B C41 H41C 109.4(11) no
C14 C42 H42 109.5(3) no
C41 C42 H42 109.4(2) no
C43 C42 H42 109.4(3) no
N44 C43 H43 108.9(4) no
C1 C43 H43 108.8(3) no
C42 C43 H43 108.9(2) no
N44 C45 H45A 109.5(6) no
N44 C45 H45B 109.5(6) no
N44 C45 H45C 109.4(11) no
H45A C45 H45B 109.5(11) no
H45A C45 H45C 109.4(14) no
H45B C45 H45C 109.5(9) no
N44 C46 H46A 109.5(5) no
N44 C46 H46B 109.5(11) no
N44 C46 H46C 109.5(8) no
H46A C46 H46B 109.5(16) no
H46A C46 H46C 109.4(19) no
H46B C46 H46C 109.5(13) no

loop_
_geom_bond_atom_site_label_1
_geom_bond_atom_site_label_2
_geom_bond_site_symmetry_1
_geom_bond_site_symmetry_2
_geom_bond_distance
_geom_bond_publ_flag
N3 C2 . . 1.141(3) no
N5 C4 . . 1.131(3) no
N12 N13 . . 1.386(4) no
N12 C11 . . 1.277(4) no
N13 C1 . . 1.464(5) no
N13 C14 . . 1.499(3) no
N44 C43 . . 1.441(5) no
N44 C45 . . 1.467(5) no
N44 C46 . . 1.461(4) no
C1 C2 . . 1.487(3) no
C1 C4 . . 1.490(3) no
C1 C43 . . 1.566(4) no
C6 C7 . . 1.519(4) no
C6 C8 . . 1.503(4) no
C6 C15 . . 1.501(5) no
C6 C16 . . 1.518(3) no
C11 C16 . . 1.478(3) no
C11 C21 . . 1.487(4) no
C14 C15 . . 1.518(4) no
C14 C31 . . 1.534(3) no
C14 C42 . . 1.537(5) no
C15 C16 . . 1.510(4) no
C21 C22 . . 1.371(6) no
C21 C26 . . 1.393(3) no
C22 C23 . . 1.384(6) no
C23 C24 . . 1.384(3) no
C24 C25 . . 1.374(7) no
C24 C27 . . 1.514(6) no
C25 C26 . . 1.382(6) no
C31 C32 . . 1.393(3) no
C31 C36 . . 1.382(3) no
C32 C33 . . 1.378(3) no
C33 C34 . . 1.382(3) no
C34 C35 . . 1.391(3) no
C34 C37 . . 1.511(3) no
C35 C36 . . 1.383(3) no
C41 C42 . . 1.528(3) no
C42 C43 . . 1.540(3) no
C7 H7A . . .980(5) no
C7 H7B . . .98(2) no
C7 H7C . . .980(7) no
C8 H8A . . .980(9) no
C8 H8B . . .980(5) no
C8 H8C . . .980(10) no
C15 H15 . . 1.000(3) no
C16 H16 . . 1.000(3) no
C22 H22 . . .949(3) no
C23 H23 . . .952(7) no
C25 H25 . . .950(4) no
C26 H26 . . .951(7) no
C27 H27A . . .979(19) no
C27 H27B . . .980(11) no
C27 H27C . . .980(14) no
C32 H32 . . .950(3) no
C33 H33 . . .951(3) no
C35 H35 . . .950(4) no
C36 H36 . . .951(3) no
C37 H37A . . .98(2) no
C37 H37B . . .98(2) no
C37 H37C . . .980(9) no
C41 H41A . . .979(17) no
C41 H41B . . .980(8) no
C41 H41C . . .981(10) no
C42 H42 . . 1.001(4) no
C43 H43 . . 1.000(3) no
C45 H45A . . .980(18) no
C45 H45B . . .979(9) no
C45 H45C . . .980(11) no
C46 H46A . . .980(11) no
C46 H46B . . .979(18) no
C46 H46C . . .980(7) no

loop_
_geom_contact_atom_site_label_1
_geom_contact_atom_site_label_2
_geom_contact_distance
_geom_contact_site_symmetry_2
_geom_contact_publ_flag
N3 N12 3.230(5) . no
N12 N3 3.230(5) . no
N12 C8 3.369(4) . no
N13 C8 3.383(6) . no
C1 C36 3.478(4) . no
C2 C11 3.554(5) . no
C2 C46 3.184(6) . no
C2 C41 3.141(3) . no
C4 C36 3.483(4) . no
C4 C46 3.132(7) . no
C8 C8 3.452(5) 3_656 no
C8 N13 3.383(6) . no
C8 C31 3.206(6) . no
C8 C36 3.349(6) . no
C8 N12 3.369(4) . no
C11 C2 3.554(5) . no
C16 C41 3.496(5) . no
C23 C45 3.508(5) 2_555 no
C31 C8 3.206(6) . no
C32 C41 3.581(3) 2_545 no
C36 C8 3.349(6) . no
C36 C1 3.478(4) . no
C36 C4 3.483(4) . no
C36 C43 3.568(4) . no
C41 C2 3.141(3) . no
C41 C16 3.496(5) . no
C41 C45 3.346(6) . no
C41 C32 3.581(3) 2_555 no
C43 C36 3.568(4) . no
C45 C23 3.508(5) 2_545 no
C45 C41 3.346(6) . no
C46 C4 3.132(7) . no
C46 C2 3.184(6) . no
N3 H7C 2.685(8) 2_555 no
N3 H33 2.598(4) 1_565 no
N3 H46A 2.748(16) 3_566 no
N3 H15 2.787(3) 2_555 no
N3 H41C 2.947(9) . no
N5 H37C 2.877(12) 2_656 no
N5 H22 2.754(5) 4_555 no
N12 H8C 2.677(12) . no
N12 H26 2.474(3) . no
N12 H27B 2.726(11) 3_666 no
N13 H8C 2.683(10) . no
N13 H36 2.461(3) . no
N13 H41C 2.745(9) . no
N44 H41A 2.563(11) . no
C1 H41C 2.825(9) . no
C1 H46B 2.66(2) . no
C1 H36 3.061(4) . no
C2 H41C 2.582(9) . no
C2 H46B 2.65(2) . no
C4 H46B 2.56(2) . no
C4 H36 2.823(4) . no
C8 H8B 2.921(11) 3_656 no
C11 H41C 3.092(11) . no
C11 H8C 2.626(12) . no
C14 H8C 2.867(8) . no
C15 H41C 2.885(10) . no
C15 H41B 2.741(18) . no
C15 H32 2.886(4) . no
C16 H22 2.625(6) . no
C16 H41C 3.062(11) . no
C22 H16 2.882(5) . no
C23 H37A 3.06(3) 3_656 no
C23 H45C 2.897(14) 2_555 no
C24 H45C 3.014(12) 2_555 no
C31 H43 2.684(5) . no
C31 H8C 2.926(10) . no
C31 H8B 3.048(12) . no
C32 H42 2.672(4) . no
C33 H46A 3.089(10) 3_556 no
C36 H8C 2.846(10) . no
C36 H8B 3.082(12) . no
C36 H43 3.056(5) . no
C37 H27A 3.077(16) 4_555 no
C41 H45C 2.784(17) . no
C41 H15 2.768(5) . no
C41 H32 2.952(4) 2_555 no
C42 H32 2.912(3) . no
C42 H45C 2.590(19) . no
C45 H41A 2.779(14) . no
C45 H42 2.824(6) . no
H7A H8B 2.577(13) . no
H7A H41A 2.55(2) 2_545 no
H7B H8A 2.519(14) . no
H7C H15 2.343(9) . no
H7C H16 2.419(15) . no
H7C N3 2.685(8) 2_545 no
H8A H7B 2.519(14) . no
H8A H8B 2.536(12) 3_656 no
H8B C31 3.048(12) . no
H8B C36 3.082(12) . no
H8B H7A 2.577(13) . no
H8B C8 2.921(11) 3_656 no
H8B H8A 2.536(12) 3_656 no
H8C N12 2.677(12) . no
H8C N13 2.683(10) . no
H8C C11 2.626(12) . no
H8C C14 2.867(8) . no
H8C C31 2.926(10) . no
H8C C36 2.846(10) . no
H15 C41 2.768(5) . no
H15 H7C 2.343(9) . no
H15 H41B 2.299(18) . no
H15 N3 2.787(3) 2_545 no
H16 C22 2.882(5) . no
H16 H7C 2.419(15) . no
H16 H22 2.419(6) . no
H22 C16 2.625(6) . no
H22 H16 2.419(6) . no
H22 N5 2.754(5) 4_554 no
H23 H27A 2.393(13) . no
H25 H27C 2.53(2) . no
H26 N12 2.474(3) . no
H26 H37A 2.450(16) 1_565 no
H27A H23 2.393(13) . no
H27A C37 3.077(16) 4_554 no
H27A H37C 2.47(2) 4_554 no
H27B N12 2.726(11) 3_666 no
H27C H25 2.53(2) . no
H32 C15 2.886(4) . no
H32 C42 2.912(3) . no
H32 H42 2.319(4) . no
H32 C41 2.952(4) 2_545 no
H32 H41C 2.489(9) 2_545 no
H33 N3 2.598(4) 1_545 no
H33 H41B 2.567(7) 2_545 no
H35 H37C 2.363(3) . no
H36 N13 2.461(3) . no
H36 C1 3.061(4) . no
H36 C4 2.823(4) . no
H37A H26 2.450(16) 1_545 no
H37A C23 3.06(3) 3_656 no
H37C H35 2.363(3) . no
H37C N5 2.877(12) 2_646 no
H37C H27A 2.47(2) 4_555 no
H41A N44 2.563(11) . no
H41A C45 2.779(14) . no
H41A H45C 2.22(2) . no
H41A H7A 2.55(2) 2_555 no
H41B C15 2.741(18) . no
H41B H15 2.299(18) . no
H41B H33 2.567(7) 2_555 no
H41C N3 2.947(9) . no
H41C N13 2.745(9) . no
H41C C1 2.825(9) . no
H41C C2 2.582(9) . no
H41C C11 3.092(11) . no
H41C C15 2.885(10) . no
H41C C16 3.062(11) . no
H41C H32 2.489(9) 2_555 no
H42 C32 2.672(4) . no
H42 C45 2.824(6) . no
H42 H32 2.319(4) . no
H42 H45C 2.298(18) . no
H43 C31 2.684(5) . no
H43 C36 3.056(5) . no
H43 H45B 2.458(11) . no
H43 H46C 2.38(2) . no
H43 H45B 2.503(10) 3_556 no
H45A H46A 2.301(18) . no
H45B H43 2.458(11) . no
H45B H46C 2.430(12) . no
H45B H43 2.503(10) 3_556 no
H45B H45B 2.591(13) 3_556 no
H45C C41 2.784(17) . no
H45C C42 2.590(19) . no
H45C H41A 2.22(2) . no
H45C H42 2.298(18) . no
H45C C23 2.897(14) 2_545 no
H45C C24 3.014(12) 2_545 no
H46A H45A 2.301(18) . no
H46A N3 2.748(16) 3_566 no
H46A C33 3.089(10) 3_556 no
H46B C1 2.66(2) . no
H46B C2 2.65(2) . no
H46B C4 2.56(2) . no
H46C H43 2.38(2) . no
H46C H45B 2.430(12) . no

loop_
_geom_torsion_atom_site_label_1
_geom_torsion_atom_site_label_2
_geom_torsion_atom_site_label_3
_geom_torsion_atom_site_label_4
_geom_torsion
_geom_torsion_publ_flag
C11 N12 N13 C1 -142.4(3) no
C11 N12 N13 C14 -5.8(5) no
N13 N12 C11 C16 2.8(5) no
N13 N12 C11 C21 -175.6(3) no
N12 N13 C1 C4 -91.2(2) no
C14 N13 C1 C4 124.83(19) no
N12 N13 C1 C43 147.27(17) no
C14 N13 C1 C43 3.34(19) no
C1 N13 C14 C42 23.8(2) no
N12 N13 C1 C2 27.1(3) no
C14 N13 C1 C2 -116.8(2) no
N12 N13 C14 C31 129.7(3) no
N12 N13 C14 C15 8.2(4) no
C1 N13 C14 C15 144.8(2) no
C1 N13 C14 C31 -93.6(3) no
N12 N13 C14 C42 -112.9(3) no
C46 N44 C43 C42 179.5(2) no
C46 N44 C43 C1 -64.5(3) no
C45 N44 C43 C42 58.1(3) no
C45 N44 C43 C1 174.07(19) no
C2 C1 C43 N44 -32.7(3) no
N13 C1 C43 C42 -29.0(2) no
N13 C1 C43 N44 -153.33(17) no
C4 C1 C43 C42 -147.6(2) no
C2 C1 C43 C42 91.7(3) no
C4 C1 C43 N44 88.1(3) no
C7 C6 C15 C16 -106.3(2) no
C7 C6 C15 C14 146.8(2) no
C7 C6 C16 C15 106.5(3) no
C8 C6 C16 C11 -8.4(5) no
C8 C6 C15 C14 0.1(3) no
C8 C6 C15 C16 106.9(2) no
C16 C6 C15 C14 -106.8(2) no
C15 C6 C16 C11 105.4(3) no
C7 C6 C16 C11 -148.0(3) no
C8 C6 C16 C15 -113.9(3) no
C21 C11 C16 C6 106.8(3) no
C21 C11 C16 C15 175.3(3) no
N12 C11 C21 C26 -18.8(4) no
C16 C11 C21 C22 -17.5(4) no
N12 C11 C21 C22 160.9(3) no
N12 C11 C16 C15 -3.0(4) no
N12 C11 C16 C6 -71.5(5) no
C16 C11 C21 C26 162.7(3) no
C31 C14 C15 C16 -129.2(3) no
C42 C14 C15 C16 106.6(3) no
N13 C14 C31 C32 175.2(3) no
C42 C14 C15 C6 179.5(2) no
C15 C14 C31 C32 -62.0(4) no
C15 C14 C31 C36 116.7(3) no
C42 C14 C31 C32 63.5(4) no
C42 C14 C31 C36 -117.8(3) no
N13 C14 C42 C41 80.5(2) no
N13 C14 C42 C43 -41.4(2) no
N13 C14 C31 C36 -6.2(5) no
N13 C14 C15 C6 65.0(3) no
N13 C14 C15 C16 -7.8(4) no
C31 C14 C15 C6 -56.4(3) no
C31 C14 C42 C43 74.9(2) no
C31 C14 C42 C41 -163.16(17) no
C15 C14 C42 C41 -39.6(2) no
C15 C14 C42 C43 -161.56(18) no
C14 C15 C16 C6 116.2(3) no
C14 C15 C16 C11 5.8(4) no
C6 C15 C16 C11 -110.4(3) no
C11 C21 C22 C23 -177.8(3) no
C26 C21 C22 C23 1.9(5) no
C11 C21 C26 C25 177.7(3) no
C22 C21 C26 C25 -2.1(5) no
C21 C22 C23 C24 -0.6(5) no
C22 C23 C24 C27 178.7(3) no
C22 C23 C24 C25 -0.6(5) no
C23 C24 C25 C26 0.4(5) no
C27 C24 C25 C26 -178.8(3) no
C24 C25 C26 C21 0.9(5) no
C32 C31 C36 C35 1.1(6) no
C14 C31 C32 C33 178.0(3) no
C36 C31 C32 C33 -0.7(5) no
C14 C31 C36 C35 -177.6(4) no
C31 C32 C33 C34 0.2(6) no
C32 C33 C34 C35 -0.1(6) no
C32 C33 C34 C37 -179.2(4) no
C33 C34 C35 C36 0.4(6) no
C37 C34 C35 C36 179.6(4) no
C34 C35 C36 C31 -0.9(7) no
C14 C42 C43 C1 43.2(2) no
C41 C42 C43 N44 43.7(4) no
C41 C42 C43 C1 -78.8(3) no
C14 C42 C43 N44 165.7(2) no
